data_2231880
loop_
_publ_author_name
'Liu, Fu-Hong'

_publ_section_title
;
 Poly[[\m~7~-<small>L</small>-cysteato(2{-})]disodium]
;
_journal_coeditor_code GO2024
_journal_issue 10
_journal_name_full 'Acta Crystallographica Section E'
_journal_page_first m1346
_journal_page_last m1347
_journal_paper_doi 10.1107/S1600536811035525
_journal_volume 67
_journal_year 2011
_chemical_formula_iupac '[Na2 (C3 H5 N O5 S)]'
_chemical_formula_moiety 'C3 H5 N Na2 O5 S'
_chemical_formula_sum 'C3 H5 N Na2 O5 S'
_chemical_formula_weight 213.13
_chemical_name_common Poly[[\m~7~-L-cysteato(2-)]disodium]
_chemical_name_systematic
;
poly[[\m~7~-(2<i>R</i>)-2-amino-3-sulfonatopropanoato]disodium]
;
_space_group_IT_number 14
_symmetry_cell_setting monoclinic
_symmetry_space_group_name_Hall '-P 2ybc'
_symmetry_space_group_name_H-M 'P 1 21/c 1'
_atom_sites_solution_hydrogens geom
_atom_sites_solution_primary direct
_atom_sites_solution_secondary difmap
_audit_creation_method SHELXL-97
_cell_angle_alpha 90.00
_cell_angle_beta 109.15(3)
_cell_angle_gamma 90.00
_cell_formula_units_Z 4
_cell_length_a 5.7574(12)
_cell_length_b 11.875(2)
_cell_length_c 11.691(3)
_cell_measurement_reflns_used 7309
_cell_measurement_temperature 298(2)
_cell_measurement_theta_max 27.5
_cell_measurement_theta_min 3.4
_cell_volume 755.1(3)
_computing_cell_refinement 'PROCESS-AUTO (Rigaku, 1998)'
_computing_data_collection 'PROCESS-AUTO (Rigaku, 1998)'
_computing_data_reduction 'CrystalStructure (Rigaku/MSC, 2002)'
_computing_molecular_graphics 'ORTEP-3 for Windows (Farrugia, 1997)'
_computing_publication_material 'publCIF (Westrip, 2010)'
_computing_structure_refinement 'SHELXL97 (Sheldrick, 2008)'
_computing_structure_solution 'SHELXS97 (Sheldrick, 2008)'
_diffrn_ambient_temperature 298(2)
_diffrn_measured_fraction_theta_full 0.999
_diffrn_measured_fraction_theta_max 0.999
_diffrn_measurement_device_type 'Rigaku SCX-MINI'
_diffrn_measurement_method \w
_diffrn_radiation_monochromator graphite
_diffrn_radiation_type MoK\a
_diffrn_radiation_wavelength 0.71073
_diffrn_reflns_av_R_equivalents 0.0443
_diffrn_reflns_av_sigmaI/netI 0.0341
_diffrn_reflns_limit_h_max 7
_diffrn_reflns_limit_h_min -7
_diffrn_reflns_limit_k_max 15
_diffrn_reflns_limit_k_min -15
_diffrn_reflns_limit_l_max 15
_diffrn_reflns_limit_l_min -15
_diffrn_reflns_number 7845
_diffrn_reflns_theta_full 27.48
_diffrn_reflns_theta_max 27.48
_diffrn_reflns_theta_min 3.43
_diffrn_standards_decay_% 0
_diffrn_standards_interval_count 0
_diffrn_standards_interval_time 0
_diffrn_standards_number 0
_exptl_absorpt_coefficient_mu 0.521
_exptl_absorpt_correction_T_max 0.9029
_exptl_absorpt_correction_T_min 0.8851
_exptl_absorpt_correction_type multi-scan
_exptl_absorpt_process_details '(ABSCOR; Higashi, 1995)'
_exptl_crystal_colour colourless
_exptl_crystal_density_diffrn 1.875
_exptl_crystal_density_method 'not measured'
_exptl_crystal_description prism
_exptl_crystal_F_000 432
_exptl_crystal_size_max 0.24
_exptl_crystal_size_mid 0.22
_exptl_crystal_size_min 0.20
_refine_diff_density_max 0.815
_refine_diff_density_min -0.943
_refine_ls_extinction_method none
_refine_ls_goodness_of_fit_ref 1.057
_refine_ls_hydrogen_treatment constr
_refine_ls_matrix_type full
_refine_ls_number_parameters 109
_refine_ls_number_reflns 1740
_refine_ls_number_restraints 0
_refine_ls_restrained_S_all 1.057
_refine_ls_R_factor_all 0.0733
_refine_ls_R_factor_gt 0.0601
_refine_ls_shift/su_max 0.000
_refine_ls_shift/su_mean 0.000
_refine_ls_structure_factor_coef Fsqd
_refine_ls_weighting_details 'calc w=1/[\s^2^(Fo^2^)+(0.0698P)^2^+2.9420P] where P=(Fo^2^+2Fc^2^)/3'
_refine_ls_weighting_scheme calc
_refine_ls_wR_factor_gt 0.1515
_refine_ls_wR_factor_ref 0.1594
_reflns_number_gt 1463
_reflns_number_total 1740
_reflns_threshold_expression I>2sigma(I)
_cod_data_source_file go2024.cif
_cod_data_source_block I
_cod_original_sg_symbol_H-M 'P 21/c'
_cod_database_code 2231880
_cod_database_fobs_code 2231880

loop_
_symmetry_equiv_pos_as_xyz
'x, y, z'
'-x, y+1/2, -z+1/2'
'-x, -y, -z'
'x, -y-1/2, z-1/2'

loop_
_atom_site_type_symbol
_atom_site_label
_atom_site_fract_x
_atom_site_fract_y
_atom_site_fract_z
_atom_site_U_iso_or_equiv
_atom_site_adp_type
_atom_site_calc_flag
_atom_site_refinement_flags
_atom_site_occupancy
_atom_site_symmetry_multiplicity
Na Na2 0.8052(6) 0.7652(3) 0.4635(3) 0.0831(9) Uani d . 1 1
Na Na1 0.0476(3) 0.74867(13) 0.32535(13) 0.0217(4) Uani d . 1 1
C C1 0.2111(7) 1.0060(3) 0.3139(3) 0.0182(7) Uani d . 1 1
C C2 0.4308(6) 1.0333(3) 0.2716(3) 0.0172(7) Uani d . 1 1
H H2 0.4404 1.1156 0.2680 0.021 Uiso calc R 1 1
C C3 0.3963(7) 0.9894(3) 0.1434(3) 0.0193(7) Uani d . 1 1
H H3A 0.5202 1.0242 0.1154 0.023 Uiso calc R 1 1
H H3B 0.2372 1.0147 0.0904 0.023 Uiso calc R 1 1
N N1 0.6663(6) 0.9944(3) 0.3610(3) 0.0220(7) Uani d . 1 1
H H1A 0.7827 1.0134 0.3287 0.026 Uiso d R 1 1
H H1B 0.6904 1.0396 0.4257 0.026 Uiso d R 1 1
O O1 0.2379(5) 0.9342(2) 0.3959(2) 0.0237(6) Uani d . 1 1
O O2 0.0199(5) 1.0610(2) 0.2616(3) 0.0286(7) Uani d . 1 1
O O3 0.2320(6) 0.7884(3) 0.1716(3) 0.0304(7) Uani d . 1 1
O O4 0.6639(5) 0.8093(2) 0.1942(3) 0.0293(7) Uani d . 1 1
O O5 0.3581(5) 0.8235(2) -0.0035(2) 0.0246(6) Uani d . 1 1
S S1 0.41314(16) 0.84073(7) 0.12588(8) 0.0166(3) Uani d . 1 1

loop_
_atom_site_aniso_label
_atom_site_aniso_U_11
_atom_site_aniso_U_22
_atom_site_aniso_U_33
_atom_site_aniso_U_12
_atom_site_aniso_U_13
_atom_site_aniso_U_23
Na2 0.081(2) 0.097(2) 0.0771(19) 0.0052(17) 0.0339(16) 0.0134(17)
Na1 0.0211(8) 0.0228(8) 0.0202(8) 0.0001(6) 0.0056(6) 0.0015(6)
C1 0.0185(17) 0.0158(17) 0.0214(18) -0.0033(14) 0.0080(14) -0.0051(14)
C2 0.0168(16) 0.0161(17) 0.0210(17) 0.0001(13) 0.0095(14) 0.0002(13)
C3 0.0240(18) 0.0179(17) 0.0187(17) 0.0005(14) 0.0104(15) 0.0002(14)
N1 0.0144(14) 0.0333(18) 0.0184(15) -0.0015(13) 0.0054(12) -0.0058(13)
O1 0.0263(14) 0.0257(14) 0.0208(13) -0.0038(11) 0.0102(11) 0.0012(11)
O2 0.0187(13) 0.0296(15) 0.0399(17) 0.0049(11) 0.0128(12) 0.0082(13)
O3 0.0358(17) 0.0297(16) 0.0319(16) -0.0108(13) 0.0195(14) -0.0023(13)
O4 0.0251(15) 0.0282(15) 0.0276(15) 0.0067(12) -0.0010(12) -0.0012(12)
O5 0.0268(14) 0.0298(15) 0.0180(13) -0.0052(11) 0.0084(11) -0.0049(11)
S1 0.0180(4) 0.0170(4) 0.0151(4) -0.0012(3) 0.0059(3) -0.0006(3)

loop_
_atom_type_symbol
_atom_type_description
_atom_type_scat_dispersion_real
_atom_type_scat_dispersion_imag
_atom_type_scat_source
C C 0.0033 0.0016 'International Tables Vol C Tables 4.2.6.8 and 6.1.1.4'
H H 0.0000 0.0000 'International Tables Vol C Tables 4.2.6.8 and 6.1.1.4'
N N 0.0061 0.0033 'International Tables Vol C Tables 4.2.6.8 and 6.1.1.4'
Na Na 0.0362 0.0249 'International Tables Vol C Tables 4.2.6.8 and 6.1.1.4'
O O 0.0106 0.0060 'International Tables Vol C Tables 4.2.6.8 and 6.1.1.4'
S S 0.1246 0.1234 'International Tables Vol C Tables 4.2.6.8 and 6.1.1.4'

loop_
_geom_angle_atom_site_label_1
_geom_angle_atom_site_label_2
_geom_angle_atom_site_label_3
_geom_angle_site_symmetry_1
_geom_angle_site_symmetry_3
_geom_angle
O1 Na1 O5 . 4_576 84.93(10)
O1 Na1 O3 . . 79.62(12)
O3 Na1 O4 . 1_455 90.18(13)
O4 Na1 O5 1_455 4_576 162.00(13)
O3 Na2 N1 4_676 . 125.41(16)
O3 Na2 O4 4_676 . 140.68(16)
O3 Na2 O5 4_676 4_576 110.50(14)
O4 Na2 N1 . . 58.54(11)
O4 Na2 O5 . 4_576 104.59(13)
O5 Na2 N1 4_576 . 104.53(14)
O2 C1 O1 . . 126.6(3)
O2 C1 C2 . . 114.6(3)
O1 C1 C2 . . 118.8(3)
N1 C2 C1 . . 111.4(3)
N1 C2 C3 . . 112.1(3)
C1 C2 C3 . . 112.7(3)
N1 C2 H2 . . 106.7
C1 C2 H2 . . 106.7
C3 C2 H2 . . 106.7
C2 C3 S1 . . 117.0(3)
C2 C3 H3A . . 108.1
S1 C3 H3A . . 108.1
C2 C3 H3B . . 108.1
S1 C3 H3B . . 108.1
H3A C3 H3B . . 107.3
C2 N1 H1A . . 105.0
C2 N1 H1B . . 105.0
H1A N1 H1B . . 105.9
O4 S1 O5 . . 111.96(17)
O4 S1 O3 . . 113.02(19)
O5 S1 O3 . . 112.53(17)
O4 S1 C3 . . 105.86(18)
O5 S1 C3 . . 104.89(17)
O3 S1 C3 . . 107.93(17)

loop_
_geom_bond_atom_site_label_1
_geom_bond_atom_site_label_2
_geom_bond_site_symmetry_2
_geom_bond_distance
_geom_bond_publ_flag
Na1 O1 . 2.478(3) y
Na1 O2 2_545 2.427(3) y
Na1 O3 . 2.415(4) y
Na1 O4 1_455 2.351(4) y
Na1 O5 4_576 2.364(3) y
Na2 N1 . 2.976(5) y
Na2 O3 4_676 2.905(5) y
Na2 O4 . 3.028(5) y
Na2 O5 4_576 2.922(5) y
C1 O2 . 1.253(5) ?
C1 O1 . 1.254(5) ?
C1 C2 . 1.537(5) ?
C2 N1 . 1.488(5) ?
C2 C3 . 1.538(5) ?
C2 H2 . 0.9800 ?
C3 S1 . 1.783(4) ?
C3 H3A . 0.9700 ?
C3 H3B . 0.9700 ?
N1 H1A . 0.9000 ?
N1 H1B . 0.9000 ?
O3 S1 . 1.457(3) ?
O4 S1 . 1.451(3) ?
O5 S1 . 1.455(3) ?
